data_7017056
loop_
_publ_author_name
'Hajlaoui, Fadhel'
'Na\"ili, Houcine'
'Yahyaoui, Samia'
'Turnbull, Mark M.'
'Mhiri, Tahar'
'Bataille, Thierry'

_publ_section_title
;
 Synthesis, characterization and magnetic properties of four new
 organically templated metal sulfates
 [C(5)H(14)N(2)][M(II)(H(2)O)(6)](SO(4))(2), (M(II) = Mn, Fe, Co, Ni).
;
_journal_issue 43
_journal_name_full 'Dalton transactions (Cambridge, England : 2003)'
_journal_page_first 11613
_journal_page_last 11620
_journal_paper_doi 10.1039/c1dt11030f
_journal_volume 40
_journal_year 2011
_chemical_formula_sum 'C5 H26 Co N2 O14 S2'
_chemical_formula_weight 461.33
_chemical_name_systematic
;
?
;
_space_group_IT_number 14
_symmetry_cell_setting monoclinic
_symmetry_space_group_name_Hall '-P 2yn'
_symmetry_space_group_name_H-M 'P 1 21/n 1'
_atom_sites_solution_hydrogens geom
_atom_sites_solution_primary direct
_atom_sites_solution_secondary difmap
_audit_creation_method SHELXL-97
_cell_angle_alpha 90.00
_cell_angle_beta 101.547(2)
_cell_angle_gamma 90.00
_cell_formula_units_Z 2
_cell_length_a 6.5710(2)
_cell_length_b 10.9078(3)
_cell_length_c 12.5518(3)
_cell_measurement_temperature 293(2)
_cell_volume 881.44(4)
_computing_structure_refinement 'SHELXL-97 (Sheldrick, 1997)'
_diffrn_ambient_temperature 293(2)
_diffrn_measured_fraction_theta_full 0.999
_diffrn_measured_fraction_theta_max 0.999
_diffrn_radiation_monochromator graphite
_diffrn_radiation_source 'fine-focus sealed tube'
_diffrn_radiation_type MoK\a
_diffrn_radiation_wavelength 0.71073
_diffrn_reflns_av_R_equivalents 0.0909
_diffrn_reflns_av_sigmaI/netI 0.0422
_diffrn_reflns_limit_h_max 8
_diffrn_reflns_limit_h_min -8
_diffrn_reflns_limit_k_max 14
_diffrn_reflns_limit_k_min -13
_diffrn_reflns_limit_l_max 15
_diffrn_reflns_limit_l_min -16
_diffrn_reflns_number 11645
_diffrn_reflns_theta_full 27.49
_diffrn_reflns_theta_max 27.49
_diffrn_reflns_theta_min 3.26
_exptl_absorpt_coefficient_mu 1.280
_exptl_absorpt_correction_T_max 0.8135
_exptl_absorpt_correction_T_min 0.5494
_exptl_absorpt_correction_type analytical
_exptl_crystal_colour Red
_exptl_crystal_density_diffrn 1.738
_exptl_crystal_density_method 'not measured'
_exptl_crystal_description Prism
_exptl_crystal_F_000 482
_exptl_crystal_size_max 0.22
_exptl_crystal_size_mid 0.14
_exptl_crystal_size_min 0.06
_refine_diff_density_max 0.742
_refine_diff_density_min -0.888
_refine_diff_density_rms 0.100
_refine_ls_extinction_coef 0.017(4)
_refine_ls_extinction_expression Fc^*^=kFc[1+0.001xFc^2^\l^3^/sin(2\q)]^-1/4^
_refine_ls_extinction_method SHELXL
_refine_ls_goodness_of_fit_ref 1.141
_refine_ls_hydrogen_treatment mixed
_refine_ls_matrix_type full
_refine_ls_number_parameters 199
_refine_ls_number_reflns 2025
_refine_ls_number_restraints 14
_refine_ls_restrained_S_all 1.140
_refine_ls_R_factor_all 0.0461
_refine_ls_R_factor_gt 0.0426
_refine_ls_shift/su_max 0.000
_refine_ls_shift/su_mean 0.000
_refine_ls_structure_factor_coef Fsqd
_refine_ls_weighting_details 'calc w=1/[\s^2^(Fo^2^)+(0.0582P)^2^+0.9424P] where P=(Fo^2^+2Fc^2^)/3'
_refine_ls_weighting_scheme calc
_refine_ls_wR_factor_gt 0.1156
_refine_ls_wR_factor_ref 0.1191
_reflns_number_gt 1862
_reflns_number_total 2025
_reflns_threshold_expression >2sigma(I)
_cod_data_source_file c1dt11030f.txt
_cod_data_source_block (Co)import
_cod_depositor_comments
;
The following automatic conversions were performed:

'_symmetry_cell_setting' value 'Monoclinic' changed to 'monoclinic'
according to /home/saulius/struct/CIF-dictionaries/cif_core.dic
dictionary named 'cif_core.dic' version 2.4.1 from
2010-06-29.

'_exptl_absorpt_correction_type' value 'Analytical'
changed to 'analytical' according to
/home/saulius/struct/CIF-dictionaries/cif_core.dic dictionary named
'cif_core.dic' version 2.4.1 from 2010-06-29.

Automatic conversion script
Id: cif_fix_values 1715 2011-07-08 13:25:40Z adriana 
;
_cod_original_sg_symbol_H-M P21/n
_cod_database_code 7017056

loop_
_symmetry_equiv_pos_as_xyz
'x, y, z'
'-x+1/2, y+1/2, -z+1/2'
'-x, -y, -z'
'x-1/2, -y-1/2, z-1/2'

loop_
_atom_site_label
_atom_site_type_symbol
_atom_site_fract_x
_atom_site_fract_y
_atom_site_fract_z
_atom_site_U_iso_or_equiv
_atom_site_adp_type
_atom_site_occupancy
_atom_site_symmetry_multiplicity
_atom_site_calc_flag
_atom_site_refinement_flags
Co1 Co 0.0000 0.0000 0.0000 0.01872(19) Uani 1 2 d S
OW1 O 0.0140(3) -0.17978(17) 0.06321(15) 0.0254(4) Uani 1 1 d D
OW2 O 0.2606(3) -0.04404(17) -0.06265(15) 0.0261(4) Uani 1 1 d D
OW3 O 0.2098(3) 0.0668(2) 0.13576(16) 0.0323(5) Uani 1 1 d D
S1 S -0.55984(9) 0.21005(6) -0.21214(5) 0.0262(2) Uani 1 1 d .
O1 O -0.3555(3) 0.27093(18) -0.20060(18) 0.0310(5) Uani 1 1 d .
O2 O -0.5457(4) 0.0784(2) -0.2261(2) 0.0505(7) Uani 1 1 d .
O3 O -0.7028(4) 0.2615(2) -0.3063(2) 0.0472(6) Uani 1 1 d .
O4 O -0.6420(4) 0.2342(3) -0.1140(2) 0.0623(9) Uani 1 1 d .
N1 N -0.8890(12) 0.1001(7) -0.4726(5) 0.0288(11) Uani 0.50 1 d PD
N2 N -0.9615(11) 0.1332(6) -0.4418(5) 0.0349(12) Uani 0.50 1 d PD
C1 C -1.1177(15) 0.0663(9) -0.3943(6) 0.0368(15) Uani 0.50 1 d PD
C2 C -1.0457(11) 0.0322(7) -0.4222(5) 0.0291(11) Uani 0.50 1 d P
C3 C -0.8240(15) 0.0478(9) -0.4901(6) 0.0294(12) Uani 0.50 1 d PD
C4 C -0.7508(13) 0.0151(8) -0.5207(7) 0.0359(15) Uani 0.50 1 d P
C5 C -1.1774(15) 0.1188(10) -0.3739(8) 0.0364(15) Uani 0.50 1 d P
HW1 H -0.101(3) -0.200(3) 0.091(3) 0.037(10) Uiso 1 1 d D
HW3 H 0.346(6) 0.013(3) -0.088(3) 0.051(12) Uiso 1 1 d D
HW4 H 0.231(5) -0.105(2) -0.117(2) 0.039(10) Uiso 1 1 d D
HW2 H 0.133(3) -0.197(4) 0.113(3) 0.046(11) Uiso 1 1 d D
HW6 H 0.171(6) 0.117(4) 0.190(3) 0.063(13) Uiso 1 1 d D
HW5 H 0.331(5) 0.026(4) 0.172(3) 0.053(12) Uiso 1 1 d D
H5A H -1.13(2) 0.138(8) -0.349(9) 0.07(6) Uiso 0.50 1 d PD
H2A H -0.962(13) -0.002(7) -0.356(7) 0.04(2) Uiso 0.50 1 d P
H12 H -0.968(12) 0.163(6) -0.514(3) 0.07(3) Uiso 0.50 1 d PD
H11 H -0.846(13) 0.148(6) -0.408(4) 0.04(2) Uiso 0.50 1 d PD
H5B H -1.223(11) 0.177(7) -0.413(6) 0.026(17) Uiso 0.50 1 d P
H4A H -0.727(11) 0.086(9) -0.530(6) 0.06(3) Uiso 0.50 1 d PD
H4B H -0.729(11) -0.014(6) -0.448(6) 0.021(15) Uiso 0.50 1 d P
H5C H -1.266(11) 0.087(6) -0.334(5) 0.026(16) Uiso 0.50 1 d P

loop_
_atom_site_aniso_label
_atom_site_aniso_U_11
_atom_site_aniso_U_22
_atom_site_aniso_U_33
_atom_site_aniso_U_23
_atom_site_aniso_U_13
_atom_site_aniso_U_12
Co1 0.0205(3) 0.0171(3) 0.0193(3) -0.00018(15) 0.00566(18) 0.00003(15)
OW1 0.0230(9) 0.0243(9) 0.0291(9) 0.0061(7) 0.0059(7) -0.0005(7)
OW2 0.0297(9) 0.0205(9) 0.0313(10) -0.0018(7) 0.0139(7) -0.0013(7)
OW3 0.0330(10) 0.0329(10) 0.0275(9) -0.0108(8) -0.0021(8) 0.0109(8)
S1 0.0205(3) 0.0267(4) 0.0291(4) 0.0106(2) -0.0004(2) -0.0050(2)
O1 0.0207(9) 0.0292(10) 0.0414(11) 0.0120(8) 0.0024(8) -0.0058(7)
O2 0.0330(11) 0.0244(11) 0.0877(19) 0.0141(12) -0.0032(12) -0.0037(9)
O3 0.0428(12) 0.0364(12) 0.0506(14) 0.0234(11) -0.0193(10) -0.0108(10)
O4 0.0461(14) 0.101(2) 0.0433(13) -0.0140(15) 0.0175(11) -0.0424(16)
N1 0.030(3) 0.026(3) 0.029(3) -0.005(3) 0.003(2) 0.001(3)
N2 0.040(3) 0.032(3) 0.030(3) -0.006(2) -0.001(3) 0.001(3)
C1 0.047(4) 0.037(4) 0.032(4) -0.012(3) 0.021(3) 0.005(3)
C2 0.036(3) 0.031(3) 0.020(3) -0.003(3) 0.005(3) 0.001(3)
C3 0.029(4) 0.031(4) 0.026(3) -0.001(3) 0.000(3) -0.004(3)
C4 0.032(4) 0.038(4) 0.040(4) -0.003(3) 0.012(3) 0.004(3)
C5 0.047(4) 0.043(4) 0.024(3) 0.000(3) 0.018(3) 0.008(4)

loop_
_atom_type_symbol
_atom_type_description
_atom_type_scat_dispersion_real
_atom_type_scat_dispersion_imag
_atom_type_scat_source
C C 0.0033 0.0016 'International Tables Vol C Tables 4.2.6.8 and 6.1.1.4'
H H 0.0000 0.0000 'International Tables Vol C Tables 4.2.6.8 and 6.1.1.4'
Co Co 0.3494 0.9721 'International Tables Vol C Tables 4.2.6.8 and 6.1.1.4'
N N 0.0061 0.0033 'International Tables Vol C Tables 4.2.6.8 and 6.1.1.4'
O O 0.0106 0.0060 'International Tables Vol C Tables 4.2.6.8 and 6.1.1.4'
S S 0.1246 0.1234 'International Tables Vol C Tables 4.2.6.8 and 6.1.1.4'

loop_
_geom_angle_atom_site_label_1
_geom_angle_atom_site_label_2
_geom_angle_atom_site_label_3
_geom_angle
_geom_angle_site_symmetry_1
_geom_angle_site_symmetry_3
OW2 Co1 OW2 180.00(9) 3 .
OW2 Co1 OW3 94.00(8) 3 .
OW2 Co1 OW3 86.00(8) . .
OW2 Co1 OW3 86.00(8) 3 3
OW2 Co1 OW3 94.00(8) . 3
OW3 Co1 OW3 180.00(13) . 3
OW2 Co1 OW1 92.86(7) 3 .
OW2 Co1 OW1 87.14(7) . .
OW3 Co1 OW1 92.59(8) . .
OW3 Co1 OW1 87.41(8) 3 .
OW2 Co1 OW1 87.14(7) 3 3
OW2 Co1 OW1 92.86(7) . 3
OW3 Co1 OW1 87.41(8) . 3
OW3 Co1 OW1 92.59(8) 3 3
OW1 Co1 OW1 180.00(10) . 3
O2 S1 O4 108.82(18) . .
O2 S1 O3 109.10(15) . .
O4 S1 O3 108.95(19) . .
O2 S1 O1 112.15(13) . .
O4 S1 O1 108.50(14) . .
O3 S1 O1 109.26(13) . .
N2 N1 C3 159.0(10) . .
N2 N1 C4 169.5(8) . .
C3 N1 C4 10.5(6) . .
N2 N1 C2 58.0(7) . .
C3 N1 C2 102.7(8) . .
C4 N1 C2 112.5(6) . .
N2 N1 C2 128.4(8) . 3_354
C3 N1 C2 46.9(6) . 3_354
C4 N1 C2 48.7(4) . 3_354
C2 N1 C2 81.0(5) . 3_354
N1 N2 C2 91.6(8) . .
N1 N2 C1 121.7(9) . .
C2 N2 C1 30.2(4) . .
N1 N2 C3 10.6(5) . .
C2 N2 C3 82.0(6) . .
C1 N2 C3 112.2(7) . .
N1 N2 C5 146.1(9) . .
C2 N2 C5 54.7(5) . .
C1 N2 C5 24.6(4) . .
C3 N2 C5 136.8(6) . .
C2 C1 C5 161.5(13) . .
C2 C1 N2 59.8(8) . .
C5 C1 N2 102.0(10) . .
C2 C1 C4 72.7(9) . 3_354
C5 C1 C4 114.5(13) . 3_354
N2 C1 C4 110.4(7) . 3_354
C2 C1 C3 50.1(7) . 3_354
C5 C1 C3 135.2(13) . 3_354
N2 C1 C3 93.8(6) . 3_354
C4 C1 C3 22.6(4) 3_354 3_354
C1 C2 N2 90.0(9) . .
C1 C2 C4 78.7(9) . 3_354
N2 C2 C4 126.3(6) . 3_354
C1 C2 C5 9.4(7) . .
N2 C2 C5 80.8(7) . .
C4 C2 C5 82.9(7) 3_354 .
C1 C2 N1 120.4(9) . .
N2 C2 N1 30.4(4) . .
C4 C2 N1 126.6(5) 3_354 .
C5 C2 N1 111.2(7) . .
C1 C2 C3 107.9(10) . 3_354
N2 C2 C3 123.8(5) . 3_354
C4 C2 C3 29.3(4) 3_354 3_354
C5 C2 C3 111.6(8) . 3_354
N1 C2 C3 108.1(5) . 3_354
C1 C2 C3 144.3(9) . .
N2 C2 C3 54.4(5) . .
C4 C2 C3 122.1(5) 3_354 .
C5 C2 C3 135.2(6) . .
N1 C2 C3 24.2(3) . .
C3 C2 C3 95.8(5) 3_354 .
C1 C2 N1 128.1(9) . 3_354
N2 C2 N1 123.7(5) . 3_354
C4 C2 N1 49.9(4) 3_354 3_354
C5 C2 N1 132.8(7) . 3_354
N1 C2 N1 99.0(5) . 3_354
C3 C2 N1 21.6(4) 3_354 3_354
C3 C2 N1 80.9(4) . 3_354
C4 C3 N1 158.8(12) . .
C4 C3 N2 169.3(10) . .
N1 C3 N2 10.4(5) . .
C4 C3 C2 71.9(9) . 3_354
N1 C3 C2 111.5(9) . 3_354
N2 C3 C2 110.4(7) . 3_354
C4 C3 C2 146.1(10) . .
N1 C3 C2 53.2(7) . .
N2 C3 C2 43.6(5) . .
C2 C3 C2 84.2(5) 3_354 .
C4 C3 C1 49.9(8) . 3_354
N1 C3 C1 131.8(8) . 3_354
N2 C3 C1 132.1(6) . 3_354
C2 C3 C1 21.9(4) 3_354 3_354
C2 C3 C1 103.7(5) . 3_354
C3 C4 C2 78.8(9) . 3_354
C3 C4 N1 10.6(6) . .
C2 C4 N1 81.3(6) 3_354 .
C3 C4 C1 107.5(10) . 3_354
C2 C4 C1 28.7(4) 3_354 3_354
N1 C4 C1 109.7(7) . 3_354
C3 C4 C5 126.7(9) . 3_354
C2 C4 C5 48.8(5) 3_354 3_354
N1 C4 C5 130.2(6) . 3_354
C1 C4 C5 20.8(5) 3_354 3_354
C1 C5 C2 9.1(6) . .
C1 C5 N2 53.4(7) . .
C2 C5 N2 44.5(4) . .
C1 C5 C4 44.7(10) . 3_354
C2 C5 C4 48.3(5) . 3_354
N2 C5 C4 81.5(5) . 3_354

loop_
_geom_bond_atom_site_label_1
_geom_bond_atom_site_label_2
_geom_bond_distance
_geom_bond_site_symmetry_2
Co1 OW2 2.0787(18) 3
Co1 OW2 2.0787(18) .
Co1 OW3 2.0963(19) .
Co1 OW3 2.0963(19) 3
Co1 OW1 2.1105(18) .
Co1 OW1 2.1105(18) 3
S1 O2 1.452(2) .
S1 O4 1.464(3) .
S1 O3 1.466(2) .
S1 O1 1.4790(18) .
N1 N2 0.762(9) .
N1 C3 0.770(10) .
N1 C4 1.506(11) .
N1 C2 1.506(9) .
N1 C2 1.944(11) 3_354
N2 C2 1.278(9) .
N2 C1 1.479(10) .
N2 C3 1.507(14) .
N2 C5 1.802(11) .
C1 C2 0.743(10) .
C1 C5 0.767(10) .
C1 C4 1.518(11) 3_354
C1 C3 1.892(14) 3_354
C2 C4 1.478(10) 3_354
C2 C5 1.490(12) .
C2 C3 1.526(9) 3_354
C2 C3 1.836(14) .
C2 N1 1.944(11) 3_354
C3 C4 0.761(11) .
C3 C2 1.526(9) 3_354
C3 C1 1.892(14) 3_354
C4 C2 1.478(10) 3_354
C4 C1 1.518(11) 3_354
C4 C5 1.964(15) 3_354
C5 C4 1.964(15) 3_354

loop_
_geom_hbond_atom_site_label_D
_geom_hbond_atom_site_label_H
_geom_hbond_atom_site_label_A
_geom_hbond_distance_DH
_geom_hbond_distance_HA
_geom_hbond_distance_DA
_geom_hbond_angle_DHA
_geom_hbond_site_symmetry_A
OW2 HW3 O2 0.940(18) 2.12(3) 2.943(3) 146(3) 1_655
OW1 HW1 O4 0.921(17) 1.808(18) 2.713(3) 167(3) 3_455
OW2 HW4 O3 0.937(17) 1.743(19) 2.665(3) 167(3) 2_444
OW1 HW2 O1 0.922(18) 1.83(2) 2.729(3) 166(4) 3
OW3 HW6 O1 0.946(18) 1.87(2) 2.809(3) 169(4) 4_666
OW3 HW5 O2 0.941(18) 1.840(19) 2.769(3) 169(4) 3
N1 H12 O4 0.95(2) 1.89(3) 2.828(7) 170(8) 4_565
N2 H12 O4 0.96(2) 1.89(3) 2.673(6) 138(4) 4_565
N1 H11 O3 0.96(2) 1.89(3) 2.817(7) 162(7) .
N2 H11 O3 0.81(7) 1.89(3) 2.566(6) 141(7) .
